data_7057975
loop_
_publ_author_name
'I., Mantasha'
'Shahid, M.'
'Ahmad, Musheer'
'Rahisuddin, Rahisuddin'
'Arif, Rizwan'
'Tasneem, Sana'
'Sama, Farasha'
'Ansari, Istikhar A.'

_publ_section_title
;
 Synthesis, crystal structures, photoluminescence, magnetic and
 antioxidant properties, and theoretical analysis of Zn(ii) and Cu(ii)
 complexes of an aminoalcohol ligand supported by benzoate counter anions
;
_journal_issue 2
_journal_name_full 'New Journal of Chemistry'
_journal_page_first 622
_journal_paper_doi 10.1039/C8NJ04122A
_journal_volume 43
_journal_year 2019
_chemical_formula_sum 'C24 H36 N2 O8 Zn'
_chemical_formula_weight 545.92
_space_group_crystal_system monoclinic
_space_group_IT_number 14
_space_group_name_Hall '-P 2ybc'
_space_group_name_H-M_alt 'P 1 21/c 1'
_symmetry_space_group_name_Hall '-P 2ybc'
_symmetry_space_group_name_H-M 'P 1 21/c 1'
_atom_sites_solution_hydrogens mixed
_audit_creation_method SHELXL-2016/6
_audit_update_record
;
2018-11-06 deposited with the CCDC.
2018-11-19 downloaded from the CCDC.
;
_cell_angle_alpha 90
_cell_angle_beta 92.26(4)
_cell_angle_gamma 90
_cell_formula_units_Z 2
_cell_length_a 7.014(5)
_cell_length_b 8.58(2)
_cell_length_c 21.19(5)
_cell_measurement_reflns_used 999
_cell_measurement_temperature 296(2)
_cell_measurement_theta_max 25.50
_cell_measurement_theta_min 2.14
_cell_volume 1274(4)
_computing_cell_refinement 'SAINT 6.45 ( Bruker, 2003)'
_computing_data_collection 'SMART 5.628 (Bruker, 2003)'
_computing_data_reduction 'SAINT 6.45 ( Bruker, 2003)'
_computing_molecular_graphics 'DIAMOND 2.1e'
_computing_publication_material SHELXL
_computing_structure_refinement 'SHELXL-2016/6 (Sheldrick, 2016)'
_computing_structure_solution SIR-97
_diffrn_ambient_temperature 296(2)
_diffrn_measured_fraction_theta_full 0.995
_diffrn_measured_fraction_theta_max 0.994
_diffrn_measurement_device_type 'BRUKER SMART APEX'
_diffrn_measurement_method /w-scans
_diffrn_radiation_monochromator graphite
_diffrn_radiation_source 'fine-focus sealed tube'
_diffrn_radiation_type MoK\a
_diffrn_radiation_wavelength 0.71073
_diffrn_reflns_av_R_equivalents 0.3466
_diffrn_reflns_av_unetI/netI 0.1186
_diffrn_reflns_Laue_measured_fraction_full 0.995
_diffrn_reflns_Laue_measured_fraction_max 0.994
_diffrn_reflns_limit_h_max 8
_diffrn_reflns_limit_h_min -8
_diffrn_reflns_limit_k_max 10
_diffrn_reflns_limit_k_min -10
_diffrn_reflns_limit_l_max 25
_diffrn_reflns_limit_l_min -25
_diffrn_reflns_number 16327
_diffrn_reflns_point_group_measured_fraction_full 0.995
_diffrn_reflns_point_group_measured_fraction_max 0.994
_diffrn_reflns_theta_full 25.242
_diffrn_reflns_theta_max 25.498
_diffrn_reflns_theta_min 1.924
_exptl_absorpt_coefficient_mu 1.014
_exptl_absorpt_correction_type multi-scan
_exptl_absorpt_process_details Sadabs
_exptl_crystal_colour Colourles
_exptl_crystal_density_diffrn 1.423
_exptl_crystal_description Block
_exptl_crystal_F_000 576
_exptl_crystal_size_max 0.33
_exptl_crystal_size_mid 0.21
_exptl_crystal_size_min 0.15
_exptl_transmission_factor_max 0.859
_exptl_transmission_factor_min 0.775
_refine_diff_density_max 0.317
_refine_diff_density_min -0.698
_refine_diff_density_rms 0.076
_refine_ls_extinction_method none
_refine_ls_goodness_of_fit_ref 1.130
_refine_ls_hydrogen_treatment mixed
_refine_ls_matrix_type full
_refine_ls_number_parameters 169
_refine_ls_number_reflns 2365
_refine_ls_number_restraints 1
_refine_ls_restrained_S_all 1.130
_refine_ls_R_factor_all 0.1233
_refine_ls_R_factor_gt 0.0894
_refine_ls_shift/su_max 0.000
_refine_ls_shift/su_mean 0.000
_refine_ls_structure_factor_coef Fsqd
_refine_ls_weighting_details 'w=1/[\s^2^(Fo^2^)+(0.0120P)^2^+0.6151P] where P=(Fo^2^+2Fc^2^)/3'
_refine_ls_weighting_scheme calc
_refine_ls_wR_factor_gt 0.1110
_refine_ls_wR_factor_ref 0.1200
_reflns_Friedel_coverage 0.000
_reflns_number_gt 1785
_reflns_number_total 2365
_reflns_threshold_expression 'I > 2\s(I)'
_cod_data_source_file c8nj04122a2.cif
_cod_data_source_block Complex1
_cod_depositor_comments
;
The following automatic conversions were performed:

'_exptl_absorpt_correction_type' value 'Multi-Scan' changed to
'multi-scan' according to
/home/data/users/saulius/crontab/automatic-downloads/rss-feeds/RSC/lib/dictionaries/cif_core.dic
dictionary named 'cif_core.dic' version 2.4.2 from 2011-04-26.

Automatic conversion script
Id: cif_fix_values 4973 2017-02-22 13:04:09Z antanas 

 Adding full bibliography for 7057975--7057976.cif.
;
_cod_original_cell_volume 1274(5)
_cod_database_code 7057975
_shelx_shelxl_version_number 2016/6
_shelx_space_group_comment
;
The symmetry employed for this shelxl refinement is uniquely defined
by the following loop, which should always be used as a source of
symmetry information in preference to the above space-group names.
They are only intended as comments.
;

loop_
_space_group_symop_operation_xyz
'x, y, z'
'-x, y+1/2, -z+1/2'
'-x, -y, -z'
'x, -y-1/2, z-1/2'

loop_
_atom_site_label
_atom_site_type_symbol
_atom_site_fract_x
_atom_site_fract_y
_atom_site_fract_z
_atom_site_U_iso_or_equiv
_atom_site_adp_type
_atom_site_occupancy
_atom_site_site_symmetry_order
_atom_site_calc_flag
_atom_site_refinement_flags_posn
_atom_site_refinement_flags_adp
_atom_site_refinement_flags_occupancy
Zn1 Zn 0.000000 0.000000 0.500000 0.0346(2) Uani 1 2 d S . P
C1 C 0.1958(5) 0.3788(6) 0.62500(18) 0.0436(10) Uani 1 1 d . . .
C2 C 0.2689(6) 0.4722(5) 0.67893(19) 0.0424(10) Uani 1 1 d D . .
C3 C 0.4569(6) 0.5197(6) 0.6827(2) 0.0605(13) Uani 1 1 d . . .
H3 H 0.538387 0.494272 0.650687 0.073 Uiso 1 1 calc R U .
C6 C 0.1500(7) 0.5155(7) 0.7260(2) 0.0643(14) Uani 1 1 d D . .
H6 H 0.022139 0.486461 0.723545 0.077 Uiso 1 1 calc R U .
C4 C 0.4037(11) 0.6433(7) 0.7801(3) 0.097(2) Uani 1 1 d . . .
H4A H 0.450297 0.699752 0.814898 0.116 Uiso 1 1 calc R U .
C5 C 0.2184(9) 0.6004(8) 0.7757(2) 0.0862(19) Uani 1 1 d . . .
H5A H 0.136964 0.629368 0.807277 0.103 Uiso 1 1 calc R U .
C7 C 0.5222(8) 0.6032(8) 0.7330(3) 0.0843(19) Uani 1 1 d . . .
H7 H 0.649438 0.633934 0.735667 0.101 Uiso 1 1 calc R U .
O2 O 0.3120(4) 0.3297(4) 0.58790(15) 0.0650(10) Uani 1 1 d . . .
O1 O 0.0221(4) 0.3588(5) 0.61985(16) 0.0705(12) Uani 1 1 d . . .
N1 N -0.1173(4) 0.1487(5) 0.43137(15) 0.0415(9) Uani 1 1 d . . .
C8 C 0.0478(6) 0.2127(6) 0.3995(2) 0.0607(14) Uani 1 1 d . . .
H8A H 0.098043 0.133447 0.372071 0.073 Uiso 1 1 calc R U .
H8B H 0.005805 0.299700 0.373210 0.073 Uiso 1 1 calc R U .
C9 C 0.2011(5) 0.2659(6) 0.4435(2) 0.0570(13) Uani 1 1 d . . .
H9A H 0.318846 0.274891 0.421203 0.068 Uiso 1 1 calc R U .
H9B H 0.169552 0.368126 0.459560 0.068 Uiso 1 1 calc R U .
O4 O 0.2277(3) 0.1618(4) 0.49403(14) 0.0406(7) Uani 1 1 d . . .
O5 O 0.1496(3) -0.1440(4) 0.43961(13) 0.0410(7) Uani 1 1 d . . .
C11 C -0.2219(6) 0.2718(6) 0.4644(2) 0.0601(14) Uani 1 1 d . . .
H11A H -0.137088 0.359049 0.473163 0.072 Uiso 1 1 calc R U .
H11B H -0.326895 0.308539 0.437178 0.072 Uiso 1 1 calc R U .
C10 C 0.2964(5) -0.2151(6) 0.4764(2) 0.0508(12) Uani 1 1 d . . .
H10A H 0.397729 -0.140437 0.485366 0.061 Uiso 1 1 calc R U .
H10B H 0.349167 -0.301455 0.453287 0.061 Uiso 1 1 calc R U .
C12 C -0.2426(6) 0.0717(6) 0.3851(2) 0.0679(15) Uani 1 1 d . . .
H12A H -0.285464 0.145570 0.353658 0.102 Uiso 1 1 calc R U .
H12B H -0.350638 0.029440 0.405700 0.102 Uiso 1 1 calc R U .
H12C H -0.174607 -0.011074 0.365402 0.102 Uiso 1 1 calc R U .
H5 H 0.092(6) -0.209(7) 0.416(3) 0.09(2) Uiso 1 1 d . . .
H4 H 0.267(5) 0.205(6) 0.5228(19) 0.046(14) Uiso 1 1 d . . .

loop_
_atom_site_aniso_label
_atom_site_aniso_U_11
_atom_site_aniso_U_22
_atom_site_aniso_U_33
_atom_site_aniso_U_23
_atom_site_aniso_U_13
_atom_site_aniso_U_12
Zn1 0.0369(3) 0.0350(4) 0.0318(3) 0.0005(4) -0.0002(2) 0.0027(4)
C1 0.057(2) 0.034(3) 0.039(2) -0.001(2) -0.0016(17) 0.002(2)
C2 0.069(2) 0.021(3) 0.037(2) 0.0007(18) -0.0069(18) -0.001(2)
C3 0.067(2) 0.046(4) 0.067(3) 0.001(3) -0.017(2) -0.007(3)
C6 0.094(3) 0.055(4) 0.044(2) -0.003(3) 0.006(2) -0.005(3)
C4 0.176(6) 0.055(5) 0.056(3) -0.002(3) -0.038(4) -0.030(5)
C5 0.154(5) 0.066(5) 0.039(3) -0.012(3) 0.009(3) -0.012(4)
C7 0.104(4) 0.062(5) 0.083(4) -0.001(4) -0.039(4) -0.022(4)
O2 0.0605(17) 0.072(3) 0.063(2) -0.032(2) 0.0100(15) -0.0062(19)
O1 0.0557(16) 0.083(3) 0.072(2) -0.036(2) 0.0048(15) -0.012(2)
N1 0.0465(16) 0.039(2) 0.0389(18) 0.0002(17) -0.0036(14) 0.0031(17)
C8 0.071(3) 0.060(4) 0.051(3) 0.018(3) 0.005(2) 0.002(3)
C9 0.054(2) 0.054(4) 0.064(3) 0.017(3) 0.007(2) -0.005(3)
O4 0.0403(13) 0.042(2) 0.0391(17) 0.0018(16) -0.0005(12) -0.0023(14)
O5 0.0403(13) 0.042(2) 0.0407(16) -0.0067(15) 0.0031(12) 0.0021(15)
C11 0.062(3) 0.051(4) 0.067(3) 0.002(3) -0.008(2) 0.022(3)
C10 0.046(2) 0.052(4) 0.054(3) -0.009(2) 0.0056(18) 0.015(2)
C12 0.087(3) 0.061(4) 0.053(3) -0.004(3) -0.032(2) -0.002(3)

loop_
_atom_type_symbol
_atom_type_description
_atom_type_scat_dispersion_real
_atom_type_scat_dispersion_imag
_atom_type_scat_source
C C 0.0033 0.0016 'International Tables Vol C Tables 4.2.6.8 and 6.1.1.4'
H H 0.0000 0.0000 'International Tables Vol C Tables 4.2.6.8 and 6.1.1.4'
N N 0.0061 0.0033 'International Tables Vol C Tables 4.2.6.8 and 6.1.1.4'
O O 0.0106 0.0060 'International Tables Vol C Tables 4.2.6.8 and 6.1.1.4'
Zn Zn 0.2839 1.4301 'International Tables Vol C Tables 4.2.6.8 and 6.1.1.4'

loop_
_geom_angle_atom_site_label_1
_geom_angle_atom_site_label_2
_geom_angle_atom_site_label_3
_geom_angle
_geom_angle_site_symmetry_1
_geom_angle_site_symmetry_3
N1 Zn1 N1 180.0(2) 3_556 .
N1 Zn1 O5 82.6(2) 3_556 .
N1 Zn1 O5 97.4(2) . .
N1 Zn1 O5 97.4(2) 3_556 3_556
N1 Zn1 O5 82.6(2) . 3_556
O5 Zn1 O5 180.0 . 3_556
N1 Zn1 O4 99.49(18) 3_556 .
N1 Zn1 O4 80.51(18) . .
O5 Zn1 O4 87.31(19) . .
O5 Zn1 O4 92.69(19) 3_556 .
N1 Zn1 O4 80.51(18) 3_556 3_556
N1 Zn1 O4 99.49(18) . 3_556
O5 Zn1 O4 92.69(19) . 3_556
O5 Zn1 O4 87.31(19) 3_556 3_556
O4 Zn1 O4 180.0 . 3_556
O2 C1 O1 125.1(4) . .
O2 C1 C2 117.6(4) . .
O1 C1 C2 117.3(4) . .
C6 C2 C3 118.9(5) . .
C6 C2 C1 120.5(4) . .
C3 C2 C1 120.6(4) . .
C7 C3 C2 119.8(5) . .
C5 C6 C2 120.2(5) . .
C5 C4 C7 119.5(6) . .
C4 C5 C6 120.7(5) . .
C3 C7 C4 120.9(6) . .
C12 N1 C8 109.1(4) . .
C12 N1 C11 110.3(3) . .
C8 N1 C11 111.4(4) . .
C12 N1 Zn1 113.9(4) . .
C8 N1 Zn1 104.7(3) . .
C11 N1 Zn1 107.3(3) . .
C9 C8 N1 113.3(4) . .
O4 C9 C8 111.1(4) . .
C9 O4 Zn1 112.6(3) . .
C10 O5 Zn1 106.9(3) . .
C10 C11 N1 111.7(5) 3_556 .
O5 C10 C11 110.0(3) . 3_556

loop_
_geom_bond_atom_site_label_1
_geom_bond_atom_site_label_2
_geom_bond_distance
_geom_bond_site_symmetry_2
Zn1 N1 2.080(5) 3_556
Zn1 N1 2.080(5) .
Zn1 O5 2.091(4) .
Zn1 O5 2.091(4) 3_556
Zn1 O4 2.123(5) .
Zn1 O4 2.123(5) 3_556
C1 O2 1.229(5) .
C1 O1 1.230(5) .
C1 C2 1.471(6) .
C2 C6 1.376(6) .
C2 C3 1.380(6) .
C3 C7 1.349(7) .
C6 C5 1.354(8) .
C4 C5 1.350(8) .
C4 C7 1.369(8) .
N1 C12 1.449(6) .
N1 C8 1.471(5) .
N1 C11 1.478(6) .
C8 C9 1.467(6) .
C9 O4 1.402(6) .
O5 C10 1.406(5) .
C11 C10 1.460(6) 3_556
